data_4062499
loop_
_publ_author_name
'Ramaker, Gerhard'
'Saak, Wolfgang'
'Haase, Detlev'
'Weidenbruch, Manfred'

_publ_section_title
;
 Reaction Modes of a Tetragermabutadiene: Cycloadditions versus Ge-Ge Bond
 Cleavages
;
_journal_coden_ASTM ORGND7
_journal_issue 25
_journal_name_full Organometallics
_journal_page_first 5212
_journal_page_last 5216
_journal_paper_doi 10.1021/om034123e
_journal_volume 22
_journal_year 2003
_chemical_formula_sum 'C88 H124 Ge4 Te6'
_chemical_formula_weight 2237.83
_space_group_IT_number 61
_symmetry_cell_setting orthorhombic
_symmetry_space_group_name_Hall '-P 2ac 2ab'
_symmetry_space_group_name_H-M 'P b c a'
_cell_angle_alpha 90.00
_cell_angle_beta 90.00
_cell_angle_gamma 90.00
_cell_formula_units_Z 4
_cell_length_a 17.5800(6)
_cell_length_b 28.5040(14)
_cell_length_c 18.3953(8)
_cell_measurement_temperature 193(2)
_cell_volume 9217.9(7)
_diffrn_ambient_temperature 193(2)
_exptl_crystal_density_diffrn 1.613
_cod_depositor_comments
;
 Updated bibliographical information.

 Antanas Vaitkus,
 2019-09-11
;
_cod_database_code 4062499

loop_
_symmetry_equiv_pos_as_xyz
'x, y, z'
'-x+1/2, -y, z+1/2'
'x+1/2, -y+1/2, -z'
'-x, y+1/2, -z+1/2'
'-x, -y, -z'
'x-1/2, y, -z-1/2'
'-x-1/2, y-1/2, z'
'x, -y-1/2, z-1/2'

loop_
_atom_site_label
_atom_site_type_symbol
_atom_site_fract_x
_atom_site_fract_y
_atom_site_fract_z
_atom_site_U_iso_or_equiv
_atom_site_adp_type
_atom_site_occupancy
_atom_site_symmetry_multiplicity
_atom_site_calc_flag
_atom_site_refinement_flags
_atom_site_disorder_assembly
_atom_site_disorder_group
Te1 Te 0.11247(3) 0.043695(17) 0.12668(3) 0.02722(12) Uani 1 1 d . . .
Te2 Te 0.04687(3) -0.095132(18) 0.04323(3) 0.02670(12) Uani 1 1 d . . .
Te3 Te 0.12798(3) -0.007451(17) -0.09205(3) 0.02918(13) Uani 1 1 d . . .
Ge1 Ge 0.14490(4) -0.02731(3) 0.04426(4) 0.02070(17) Uani 1 1 d . . .
Ge2 Ge -0.02244(4) 0.07077(3) 0.09089(5) 0.02157(17) Uani 1 1 d . . .
C1 C 0.2451(4) -0.0467(3) 0.0840(4) 0.0255(16) Uani 1 1 d . . .
C2 C 0.3142(3) -0.0376(2) 0.0474(4) 0.0205(15) Uani 1 1 d . . .
C3 C 0.3818(4) -0.0553(2) 0.0768(4) 0.0245(16) Uani 1 1 d . . .
H3 H 0.4281 -0.0496 0.0517 0.029 Uiso 1 1 calc R . .
C4 C 0.3840(4) -0.0806(2) 0.1409(4) 0.0284(17) Uani 1 1 d . . .
C6 C 0.2468(4) -0.0722(2) 0.1507(4) 0.0210(16) Uani 1 1 d . . .
C7 C 0.3194(4) -0.0082(3) -0.0213(4) 0.0263(18) Uani 1 1 d . . .
H7 H 0.2689 0.0068 -0.0302 0.032 Uiso 1 1 calc R . .
C8 C 0.3798(5) 0.0303(3) -0.0156(6) 0.057(3) Uani 1 1 d . . .
H8A H 0.3808 0.0485 -0.0608 0.086 Uiso 1 1 calc R . .
H8B H 0.4298 0.0160 -0.0074 0.086 Uiso 1 1 calc R . .
H8C H 0.3674 0.0511 0.0252 0.086 Uiso 1 1 calc R . .
C9 C 0.3386(6) -0.0395(3) -0.0862(5) 0.059(3) Uani 1 1 d . . .
H9A H 0.3418 -0.0203 -0.1303 0.089 Uiso 1 1 calc R . .
H9B H 0.2987 -0.0632 -0.0922 0.089 Uiso 1 1 calc R . .
H9C H 0.3875 -0.0551 -0.0777 0.089 Uiso 1 1 calc R . .
C10 C 0.4577(5) -0.0988(3) 0.1735(4) 0.037(2) Uani 1 1 d . . .
H10 H 0.5006 -0.0879 0.1419 0.044 Uiso 1 1 calc R . .
C11 C 0.4709(5) -0.0800(3) 0.2489(5) 0.052(3) Uani 1 1 d . . .
H11A H 0.5191 -0.0922 0.2678 0.078 Uiso 1 1 calc R . .
H11B H 0.4292 -0.0899 0.2808 0.078 Uiso 1 1 calc R . .
H11C H 0.4730 -0.0456 0.2473 0.078 Uiso 1 1 calc R . .
C12 C 0.4583(6) -0.1529(4) 0.1740(7) 0.076(4) Uani 1 1 d . . .
H12A H 0.5064 -0.1641 0.1948 0.114 Uiso 1 1 calc R . .
H12B H 0.4532 -0.1646 0.1242 0.114 Uiso 1 1 calc R . .
H12C H 0.4158 -0.1644 0.2035 0.114 Uiso 1 1 calc R . .
C13 C 0.1773(4) -0.0815(2) 0.1975(4) 0.0237(18) Uani 1 1 d . . .
H13 H 0.1315 -0.0694 0.1713 0.028 Uiso 1 1 calc R . .
C15 C 0.1677(5) -0.1348(3) 0.2081(5) 0.044(2) Uani 1 1 d . . .
H15A H 0.1223 -0.1409 0.2375 0.067 Uiso 1 1 calc R . .
H15B H 0.2126 -0.1474 0.2328 0.067 Uiso 1 1 calc R . .
H15C H 0.1621 -0.1500 0.1606 0.067 Uiso 1 1 calc R . .
C14 C 0.1841(4) -0.0554(4) 0.2702(4) 0.046(3) Uani 1 1 d . . .
H14A H 0.1386 -0.0613 0.2996 0.069 Uiso 1 1 calc R . .
H14B H 0.1889 -0.0217 0.2610 0.069 Uiso 1 1 calc R . .
H14C H 0.2292 -0.0665 0.2963 0.069 Uiso 1 1 calc R . .
C5 C 0.3166(4) -0.0879(3) 0.1774(4) 0.0245(17) Uani 1 1 d . . .
H5 H 0.3177 -0.1042 0.2224 0.029 Uiso 1 1 calc R . .
C16 C -0.0399(4) 0.1229(2) 0.1608(4) 0.0235(16) Uani 1 1 d . . .
C17 C -0.0779(4) 0.1146(3) 0.2271(4) 0.0233(17) Uani 1 1 d . . .
C18 C -0.1026(4) 0.1537(3) 0.2687(4) 0.0310(19) Uani 1 1 d . . .
H18 H -0.1285 0.1485 0.3133 0.037 Uiso 1 1 calc R . .
C19 C -0.0896(4) 0.1991(3) 0.2457(5) 0.0313(19) Uani 1 1 d . . .
C20 C -0.0447(4) 0.2062(2) 0.1841(4) 0.0284(18) Uani 1 1 d . . .
H20 H -0.0317 0.2374 0.1710 0.034 Uiso 1 1 calc R . .
C21 C -0.0182(4) 0.1696(2) 0.1413(4) 0.0232(17) Uani 1 1 d . . .
C22 C -0.0890(4) 0.0651(3) 0.2593(4) 0.0292(18) Uani 1 1 d . . .
H22 H -0.0754 0.0416 0.2210 0.035 Uiso 1 1 calc R . .
C23 C -0.0332(5) 0.0590(3) 0.3230(4) 0.043(2) Uani 1 1 d . . .
H23A H -0.0391 0.0276 0.3439 0.064 Uiso 1 1 calc R . .
H23B H -0.0439 0.0827 0.3603 0.064 Uiso 1 1 calc R . .
H23C H 0.0191 0.0630 0.3054 0.064 Uiso 1 1 calc R . .
C24 C -0.1705(5) 0.0552(3) 0.2838(5) 0.047(3) Uani 1 1 d . . .
H24A H -0.2051 0.0588 0.2424 0.071 Uiso 1 1 calc R . .
H24B H -0.1847 0.0774 0.3222 0.071 Uiso 1 1 calc R . .
H24C H -0.1739 0.0231 0.3026 0.071 Uiso 1 1 calc R . .
C25 C -0.1187(4) 0.2417(3) 0.2893(4) 0.0352(19) Uani 1 1 d . . .
H25 H -0.1217 0.2684 0.2542 0.042 Uiso 1 1 calc R . .
C26 C -0.0631(7) 0.2563(4) 0.3473(7) 0.086(4) Uani 1 1 d . . .
H26A H -0.0127 0.2608 0.3256 0.128 Uiso 1 1 calc R . .
H26B H -0.0602 0.2318 0.3846 0.128 Uiso 1 1 calc R . .
H26C H -0.0801 0.2857 0.3696 0.128 Uiso 1 1 calc R . .
C27 C -0.1964(6) 0.2352(4) 0.3188(7) 0.076(4) Uani 1 1 d . . .
H27A H -0.2311 0.2264 0.2794 0.114 Uiso 1 1 calc R . .
H27B H -0.2137 0.2646 0.3410 0.114 Uiso 1 1 calc R . .
H27C H -0.1958 0.2104 0.3557 0.114 Uiso 1 1 calc R . .
C28 C 0.0364(4) 0.1794(3) 0.0791(4) 0.0281(18) Uani 1 1 d . . .
H28 H 0.0439 0.1500 0.0504 0.034 Uiso 1 1 calc R . .
C29 C 0.1142(5) 0.1954(3) 0.1103(5) 0.047(2) Uani 1 1 d . . .
H29A H 0.1495 0.2018 0.0702 0.071 Uiso 1 1 calc R . .
H29B H 0.1352 0.1706 0.1412 0.071 Uiso 1 1 calc R . .
H29C H 0.1072 0.2240 0.1392 0.071 Uiso 1 1 calc R . .
C30 C 0.0048(5) 0.2185(3) 0.0278(5) 0.047(2) Uani 1 1 d . . .
H30A H 0.0410 0.2240 -0.0118 0.071 Uiso 1 1 calc R . .
H30B H -0.0024 0.2475 0.0555 0.071 Uiso 1 1 calc R . .
H30C H -0.0441 0.2084 0.0075 0.071 Uiso 1 1 calc R . .
C31 C 0.2939(6) -0.1723(3) -0.0554(6) 0.055(3) Uani 1 1 d . . .
C32 C 0.2593(5) -0.1613(3) -0.1223(7) 0.060(3) Uani 1 1 d . . .
H32 H 0.2055 -0.1593 -0.1260 0.071 Uiso 1 1 calc R . .
C33 C 0.3053(7) -0.1533(4) -0.1837(7) 0.069(3) Uani 1 1 d . . .
H33 H 0.2817 -0.1462 -0.2288 0.083 Uiso 1 1 calc R . .
C34 C 0.3809(8) -0.1555(4) -0.1804(7) 0.071(3) Uani 1 1 d . . .
H34 H 0.4107 -0.1510 -0.2230 0.085 Uiso 1 1 calc R . .
C35 C 0.4144(7) -0.1641(4) -0.1162(9) 0.075(4) Uani 1 1 d . . .
H35 H 0.4683 -0.1649 -0.1131 0.090 Uiso 1 1 calc R . .
C36 C 0.3712(6) -0.1719(3) -0.0544(6) 0.059(3) Uani 1 1 d . . .
H36 H 0.3966 -0.1773 -0.0096 0.071 Uiso 1 1 calc R . .
C38 C 0.2918(7) 0.1681(6) -0.0589(11) 0.116(7) Uani 1 1 d . . .
C39 C 0.2690(11) 0.2063(5) -0.1053(11) 0.119(7) Uani 1 1 d . . .
H39 H 0.3015 0.2321 -0.1157 0.143 Uiso 1 1 calc R . .
C37 C 0.2466(9) -0.1810(5) 0.0089(7) 0.104(5) Uani 1 1 d . . .
H37A H 0.1928 -0.1795 -0.0047 0.157 Uiso 1 1 calc R . .
H37B H 0.2574 -0.1573 0.0460 0.157 Uiso 1 1 calc R . .
H37C H 0.2580 -0.2122 0.0284 0.157 Uiso 1 1 calc R . .
C40 C 0.1955(11) 0.2028(5) -0.1338(10) 0.113(6) Uani 1 1 d . . .
H40 H 0.1796 0.2265 -0.1668 0.136 Uiso 1 1 calc R . .
C41 C 0.1462(9) 0.1688(7) -0.1183(11) 0.132(7) Uani 1 1 d . . .
H41 H 0.0959 0.1679 -0.1370 0.158 Uiso 1 1 calc R . .
C42 C 0.1756(9) 0.1348(5) -0.0718(12) 0.115(7) Uani 1 1 d . . .
H42 H 0.1418 0.1099 -0.0601 0.138 Uiso 1 1 calc R . .
C43 C 0.2420(7) 0.1321(4) -0.0425(9) 0.092(5) Uani 1 1 d . . .
H43 H 0.2558 0.1069 -0.0113 0.110 Uiso 1 1 calc R . .
C44 C 0.3652(10) 0.1693(6) -0.0279(12) 0.168(9) Uani 1 1 d . . .
H44A H 0.3729 0.1415 0.0023 0.251 Uiso 1 1 calc R . .
H44B H 0.3704 0.1976 0.0021 0.251 Uiso 1 1 calc R . .
H44C H 0.4034 0.1699 -0.0667 0.251 Uiso 1 1 calc R . .

loop_
_atom_site_aniso_label
_atom_site_aniso_U_11
_atom_site_aniso_U_22
_atom_site_aniso_U_33
_atom_site_aniso_U_23
_atom_site_aniso_U_13
_atom_site_aniso_U_12
Te1 0.0203(2) 0.0319(3) 0.0295(3) -0.0087(2) -0.0077(2) 0.0049(2)
Te2 0.0246(2) 0.0335(3) 0.0220(3) 0.0010(3) -0.0034(2) -0.0057(2)
Te3 0.0289(2) 0.0358(3) 0.0229(3) 0.0034(2) -0.0065(2) -0.0084(2)
Ge1 0.0148(3) 0.0275(4) 0.0197(4) -0.0014(4) -0.0016(3) 0.0016(3)
Ge2 0.0181(4) 0.0263(4) 0.0203(4) -0.0026(4) -0.0028(3) 0.0014(3)
C1 0.023(3) 0.034(4) 0.020(4) -0.005(4) 0.000(3) 0.008(3)
C2 0.022(3) 0.021(4) 0.019(4) 0.003(4) 0.001(3) 0.011(3)
C3 0.015(3) 0.039(4) 0.019(4) -0.004(3) 0.005(3) 0.005(3)
C4 0.024(4) 0.037(4) 0.024(4) -0.002(3) -0.002(3) 0.003(3)
C6 0.022(4) 0.019(4) 0.021(4) -0.004(3) -0.003(3) 0.006(3)
C7 0.026(4) 0.031(5) 0.022(4) 0.001(4) 0.000(3) 0.001(3)
C8 0.036(5) 0.077(8) 0.058(7) 0.028(5) -0.010(5) -0.014(5)
C9 0.087(7) 0.062(6) 0.029(5) 0.016(5) 0.016(5) 0.033(6)
C10 0.030(4) 0.045(5) 0.036(5) 0.000(4) -0.002(4) 0.015(4)
C11 0.029(5) 0.080(8) 0.047(6) -0.001(5) -0.020(4) 0.005(5)
C12 0.068(7) 0.066(8) 0.094(10) -0.014(6) -0.041(7) 0.029(6)
C13 0.012(3) 0.035(5) 0.024(4) 0.002(4) 0.000(3) -0.002(3)
C15 0.031(5) 0.050(6) 0.053(7) 0.018(5) 0.008(4) -0.007(4)
C14 0.030(4) 0.087(8) 0.021(5) -0.004(5) 0.004(4) -0.011(5)
C5 0.025(4) 0.035(5) 0.013(4) 0.002(3) -0.008(3) 0.008(3)
C16 0.018(3) 0.031(4) 0.022(4) -0.001(3) -0.003(3) 0.007(3)
C17 0.017(3) 0.034(4) 0.018(4) -0.001(3) 0.001(3) -0.001(3)
C18 0.034(4) 0.035(5) 0.024(5) -0.002(4) 0.016(4) 0.004(4)
C19 0.025(4) 0.036(5) 0.033(5) -0.001(4) 0.001(4) -0.001(3)
C20 0.034(4) 0.016(4) 0.035(5) -0.010(3) 0.000(4) 0.000(3)
C21 0.022(3) 0.022(4) 0.025(5) 0.001(3) -0.002(3) 0.004(3)
C22 0.036(4) 0.033(5) 0.018(4) 0.002(4) 0.004(4) -0.001(4)
C23 0.065(6) 0.042(5) 0.022(5) 0.006(4) 0.002(4) -0.008(4)
C24 0.042(5) 0.050(6) 0.050(6) 0.002(5) 0.009(4) -0.019(4)
C25 0.044(5) 0.026(4) 0.036(5) -0.015(4) 0.007(4) 0.006(4)
C26 0.094(9) 0.077(8) 0.086(10) -0.042(7) -0.053(8) 0.037(7)
C27 0.061(7) 0.058(7) 0.109(11) -0.034(7) 0.039(7) 0.011(6)
C28 0.030(4) 0.022(4) 0.033(5) 0.006(3) 0.005(4) -0.006(3)
C29 0.044(5) 0.046(5) 0.051(7) -0.013(4) 0.005(5) -0.022(4)
C30 0.064(6) 0.036(5) 0.041(6) 0.009(4) 0.001(5) -0.001(4)
C31 0.052(6) 0.048(6) 0.064(8) -0.006(5) 0.013(6) -0.003(5)
C32 0.036(5) 0.052(6) 0.091(9) -0.012(6) -0.019(6) -0.005(5)
C33 0.084(9) 0.061(8) 0.063(8) -0.005(6) -0.027(7) -0.011(7)
C34 0.075(8) 0.078(8) 0.059(8) -0.016(6) 0.029(7) -0.030(7)
C35 0.055(6) 0.064(7) 0.105(12) -0.021(8) 0.002(8) -0.007(6)
C36 0.063(7) 0.057(6) 0.058(7) -0.001(5) -0.016(6) 0.013(5)
C38 0.053(8) 0.103(12) 0.19(2) -0.090(13) 0.038(10) -0.019(8)
C39 0.143(16) 0.056(9) 0.158(18) -0.036(10) 0.075(14) -0.038(10)
C37 0.150(13) 0.076(9) 0.088(11) -0.018(8) 0.065(10) -0.013(9)
C40 0.134(14) 0.093(12) 0.113(14) -0.028(10) 0.049(12) -0.031(11)
C41 0.088(11) 0.154(16) 0.154(18) -0.103(15) 0.020(12) -0.015(12)
C42 0.087(11) 0.048(8) 0.21(2) -0.019(10) 0.068(12) 0.009(7)
C43 0.063(8) 0.057(8) 0.156(14) -0.019(9) 0.045(9) -0.013(6)
C44 0.110(13) 0.153(16) 0.24(3) -0.069(16) 0.025(16) -0.043(12)

loop_
_geom_bond_atom_site_label_1
_geom_bond_atom_site_label_2
_geom_bond_distance
_geom_bond_site_symmetry_2
_geom_bond_publ_flag
Te1 Ge2 2.5796(8) . ?
Te1 Ge1 2.5924(9) . ?
Te2 Ge1 2.5899(9) . ?
Te2 Ge2 2.5988(10) 5 ?
Te3 Ge1 2.5877(9) . ?
Te3 Ge2 2.5885(9) 5 ?
Ge1 C1 1.985(7) . ?
Ge2 C16 1.988(7) . ?
Ge2 Te3 2.5886(9) 5 ?
Ge2 Te2 2.5988(10) 5 ?
C1 C2 1.412(9) . ?
C1 C6 1.428(10) . ?
C2 C3 1.399(9) . ?
C2 C7 1.519(10) . ?
C3 C4 1.383(10) . ?
C4 C5 1.378(10) . ?
C4 C10 1.520(10) . ?
C6 C5 1.394(9) . ?
C6 C13 1.519(9) . ?
C7 C9 1.527(12) . ?
C7 C8 1.531(11) . ?
C10 C11 1.507(12) . ?
C10 C12 1.542(12) . ?
C13 C14 1.535(11) . ?
C13 C15 1.539(11) . ?
C16 C17 1.411(10) . ?
C16 C21 1.432(10) . ?
C17 C18 1.421(10) . ?
C17 C22 1.542(10) . ?
C18 C19 1.382(10) . ?
C19 C20 1.396(11) . ?
C19 C25 1.541(10) . ?
C20 C21 1.387(10) . ?
C21 C28 1.520(10) . ?
C22 C24 1.528(10) . ?
C22 C23 1.538(11) . ?
C25 C27 1.481(12) . ?
C25 C26 1.507(12) . ?
C28 C29 1.552(11) . ?
C28 C30 1.561(11) . ?
C31 C36 1.359(14) . ?
C31 C32 1.409(15) . ?
C31 C37 1.467(15) . ?
C32 C33 1.407(16) . ?
C33 C34 1.332(17) . ?
C34 C35 1.344(17) . ?
C35 C36 1.384(16) . ?
C38 C43 1.381(18) . ?
C38 C44 1.41(2) . ?
C38 C39 1.44(2) . ?
C39 C40 1.40(2) . ?
C40 C41 1.33(2) . ?
C41 C42 1.39(2) . ?
C42 C43 1.29(2) . ?
